data_4120883
loop_
_publ_author_name
'Yingdong Lv'
'Christos E. Kefalidis'
'Jiliang Zhou'
'Laurent Maron'
'Xuebing Leng'
'Yaofeng Chen'

_publ_section_title
;
 Versatile Reactivity of a Four-Coordinate Scandium Phosphinidene Complex:
 Reduction, Addition, and CO Activation Reactions
;
_journal_name_full 'Journal of the American Chemical Society'
_journal_page_first 14784
_journal_page_last 14796
_journal_paper_doi 10.1021/ja406413d
_journal_volume 135
_journal_year 2013
_chemical_formula_sum 'C72 H102 Mo N6 O6 P2 Sc2'
_chemical_formula_weight 1395.40
_chemical_name_systematic
; 
 ? 
;
_space_group_IT_number 14
_symmetry_cell_setting monoclinic
_symmetry_space_group_name_Hall '-P 2ybc'
_symmetry_space_group_name_H-M 'P 1 21/c 1'
_atom_sites_solution_hydrogens geom
_atom_sites_solution_primary direct
_atom_sites_solution_secondary difmap
_audit_creation_method SHELXL-97
_cell_angle_alpha 90.00
_cell_angle_beta 103.391(2)
_cell_angle_gamma 90.00
_cell_formula_units_Z 4
_cell_length_a 14.245(2)
_cell_length_b 23.168(3)
_cell_length_c 26.529(4)
_cell_measurement_reflns_used 9929
_cell_measurement_temperature 133(2)
_cell_measurement_theta_max 27.47
_cell_measurement_theta_min 2.29
_cell_volume 8517(2)
_computing_cell_refinement 'Bruker SAINT'
_computing_data_collection 'Bruker APEX2'
_computing_data_reduction 'Bruker SAINT'
_computing_molecular_graphics 'Bruker SHELXTL'
_computing_publication_material 'Bruker SHELXTL'
_computing_structure_refinement 'SHELXL-97 (Sheldrick, 2008)'
_computing_structure_solution 'SHELXS-97 (Sheldrick, 2008)'
_diffrn_ambient_temperature 133(2)
_diffrn_measured_fraction_theta_full 0.996
_diffrn_measured_fraction_theta_max 0.996
_diffrn_measurement_device_type 'Bruker APEX-II CCD'
_diffrn_measurement_method '\f and \w scans'
_diffrn_radiation_monochromator graphite
_diffrn_radiation_source 'fine-focus sealed tube'
_diffrn_radiation_type MoK\a
_diffrn_radiation_wavelength 0.71073
_diffrn_reflns_av_R_equivalents 0.0704
_diffrn_reflns_av_sigmaI/netI 0.0810
_diffrn_reflns_limit_h_max 17
_diffrn_reflns_limit_h_min -16
_diffrn_reflns_limit_k_max 27
_diffrn_reflns_limit_k_min -27
_diffrn_reflns_limit_l_max 31
_diffrn_reflns_limit_l_min -31
_diffrn_reflns_number 47781
_diffrn_reflns_theta_full 25.10
_diffrn_reflns_theta_max 25.10
_diffrn_reflns_theta_min 1.18
_exptl_absorpt_coefficient_mu 0.382
_exptl_absorpt_correction_T_max 0.9628
_exptl_absorpt_correction_T_min 0.8939
_exptl_absorpt_correction_type multi-scan
_exptl_absorpt_process_details sadabs
_exptl_crystal_colour brown
_exptl_crystal_density_diffrn 1.088
_exptl_crystal_description prism
_exptl_crystal_F_000 2952
_exptl_crystal_size_max 0.30
_exptl_crystal_size_mid 0.25
_exptl_crystal_size_min 0.10
_platon_squeeze_details
;
;
_refine_diff_density_max 2.392
_refine_diff_density_min -0.899
_refine_diff_density_rms 0.120
_refine_ls_extinction_method none
_refine_ls_goodness_of_fit_ref 0.972
_refine_ls_hydrogen_treatment constr
_refine_ls_matrix_type full
_refine_ls_number_parameters 826
_refine_ls_number_reflns 15107
_refine_ls_number_restraints 0
_refine_ls_restrained_S_all 0.972
_refine_ls_R_factor_all 0.0922
_refine_ls_R_factor_gt 0.0652
_refine_ls_shift/su_max 0.002
_refine_ls_shift/su_mean 0.000
_refine_ls_structure_factor_coef Fsqd
_refine_ls_weighting_details 'calc w=1/[\s^2^(Fo^2^)+(0.1251P)^2^+0.0000P] where P=(Fo^2^+2Fc^2^)/3'
_refine_ls_weighting_scheme calc
_refine_ls_wR_factor_gt 0.1738
_refine_ls_wR_factor_ref 0.1910
_reflns_number_gt 10204
_reflns_number_total 15107
_reflns_threshold_expression >2sigma(I)
_cod_data_source_file ja406413d_13.cif
_cod_data_source_block mo_dm12195_0m
_cod_original_cell_volume 8518(2)
_cod_database_code 4120883

loop_
_symmetry_equiv_pos_as_xyz
'x, y, z'
'-x, y+1/2, -z+1/2'
'-x, -y, -z'
'x, -y-1/2, z-1/2'

loop_
_atom_site_label
_atom_site_type_symbol
_atom_site_fract_x
_atom_site_fract_y
_atom_site_fract_z
_atom_site_U_iso_or_equiv
_atom_site_adp_type
_atom_site_occupancy
_atom_site_symmetry_multiplicity
_atom_site_calc_flag
_atom_site_refinement_flags
Sc1 Sc 0.57383(5) 0.35605(3) 0.26631(3) 0.02031(18) Uani 1 1 d .
Sc2 Sc 0.81793(5) 0.36454(3) 0.32085(3) 0.02159(19) Uani 1 1 d .
Mo1 Mo 0.75022(3) 0.349341(16) 0.527750(14) 0.02616(13) Uani 1 1 d .
P2 P 0.82316(8) 0.37344(5) 0.45448(4) 0.0249(2) Uani 1 1 d .
P1 P 0.62529(8) 0.33001(5) 0.44673(4) 0.0288(3) Uani 1 1 d .
N1 N 0.5098(2) 0.44162(14) 0.24609(13) 0.0236(7) Uani 1 1 d .
N2 N 0.5224(2) 0.34213(15) 0.18245(13) 0.0257(8) Uani 1 1 d .
N3 N 0.5108(2) 0.25944(15) 0.25644(13) 0.0250(8) Uani 1 1 d .
N4 N 0.9368(2) 0.31190(14) 0.31150(13) 0.0240(7) Uani 1 1 d .
N5 N 0.8955(2) 0.43638(15) 0.30234(13) 0.0250(8) Uani 1 1 d .
N6 N 0.8692(3) 0.51464(16) 0.20188(15) 0.0328(9) Uani 1 1 d .
O3 O 0.6085(3) 0.31694(17) 0.59845(16) 0.0588(11) Uani 1 1 d .
O4 O 0.8252(3) 0.21915(15) 0.53728(14) 0.0471(9) Uani 1 1 d .
O5 O 0.9381(3) 0.37878(16) 0.61293(14) 0.0492(9) Uani 1 1 d .
O6 O 0.6704(3) 0.47700(17) 0.53579(16) 0.0584(10) Uani 1 1 d .
O1 O 0.70760(19) 0.35758(12) 0.26742(11) 0.0250(6) Uani 1 1 d .
O2 O 0.5895(2) 0.35277(11) 0.34480(10) 0.0243(6) Uani 1 1 d .
C1 C 0.5086(4) 0.53227(19) 0.19611(19) 0.0379(11) Uani 1 1 d .
H1A H 0.4561 0.5442 0.2120 0.057 Uiso 1 1 calc R
H1B H 0.4914 0.5414 0.1590 0.057 Uiso 1 1 calc R
H1C H 0.5678 0.5529 0.2127 0.057 Uiso 1 1 calc R
C2 C 0.5248(3) 0.46771(18) 0.20324(17) 0.0274(9) Uani 1 1 d .
C3 C 0.5508(3) 0.43978(19) 0.16248(16) 0.0296(10) Uani 1 1 d .
H3 H 0.5794 0.4632 0.1407 0.035 Uiso 1 1 calc R
C4 C 0.5400(3) 0.38084(19) 0.14937(17) 0.0290(10) Uani 1 1 d .
C5 C 0.5431(4) 0.3640(2) 0.09415(18) 0.0373(11) Uani 1 1 d .
H5A H 0.5828 0.3294 0.0949 0.056 Uiso 1 1 calc R
H5B H 0.5709 0.3957 0.0780 0.056 Uiso 1 1 calc R
H5C H 0.4774 0.3562 0.0741 0.056 Uiso 1 1 calc R
C6 C 0.4925(3) 0.28414(19) 0.16398(16) 0.0302(10) Uani 1 1 d .
H6A H 0.5490 0.2616 0.1595 0.036 Uiso 1 1 calc R
H6B H 0.4454 0.2862 0.1301 0.036 Uiso 1 1 calc R
C7 C 0.4472(3) 0.25571(19) 0.20373(17) 0.0295(10) Uani 1 1 d .
H7A H 0.3848 0.2747 0.2035 0.035 Uiso 1 1 calc R
H7B H 0.4341 0.2146 0.1944 0.035 Uiso 1 1 calc R
C8 C 0.4580(3) 0.24646(19) 0.29811(18) 0.0319(10) Uani 1 1 d .
H8 H 0.5054 0.2516 0.3321 0.038 Uiso 1 1 calc R
C9 C 0.3775(3) 0.2902(2) 0.29671(19) 0.0395(12) Uani 1 1 d .
H9A H 0.4032 0.3293 0.2959 0.059 Uiso 1 1 calc R
H9B H 0.3517 0.2856 0.3277 0.059 Uiso 1 1 calc R
H9C H 0.3259 0.2837 0.2657 0.059 Uiso 1 1 calc R
C10 C 0.4172(4) 0.1859(2) 0.2979(2) 0.0456(13) Uani 1 1 d .
H10A H 0.3732 0.1783 0.2643 0.068 Uiso 1 1 calc R
H10B H 0.3821 0.1825 0.3254 0.068 Uiso 1 1 calc R
H10C H 0.4702 0.1578 0.3038 0.068 Uiso 1 1 calc R
C11 C 0.6021(3) 0.22422(19) 0.25912(17) 0.0309(10) Uani 1 1 d .
H11 H 0.6430 0.2478 0.2410 0.037 Uiso 1 1 calc R
C12 C 0.5899(4) 0.1654(2) 0.2315(2) 0.0391(11) Uani 1 1 d .
H12A H 0.5454 0.1414 0.2456 0.059 Uiso 1 1 calc R
H12B H 0.6527 0.1462 0.2370 0.059 Uiso 1 1 calc R
H12C H 0.5636 0.1712 0.1943 0.059 Uiso 1 1 calc R
C13 C 0.6612(3) 0.2174(2) 0.31479(19) 0.0387(11) Uani 1 1 d .
H13A H 0.6711 0.2554 0.3315 0.058 Uiso 1 1 calc R
H13B H 0.7239 0.2002 0.3145 0.058 Uiso 1 1 calc R
H13C H 0.6264 0.1924 0.3341 0.058 Uiso 1 1 calc R
C14 C 0.4496(3) 0.47159(18) 0.27472(16) 0.0259(9) Uani 1 1 d .
C15 C 0.4882(3) 0.50420(18) 0.31907(17) 0.0279(9) Uani 1 1 d .
C16 C 0.4263(3) 0.53530(19) 0.34258(17) 0.0318(10) Uani 1 1 d .
H16 H 0.4525 0.5588 0.3718 0.038 Uiso 1 1 calc R
C17 C 0.3258(3) 0.5325(2) 0.32379(18) 0.0367(11) Uani 1 1 d .
H17 H 0.2838 0.5537 0.3400 0.044 Uiso 1 1 calc R
C18 C 0.2895(3) 0.4983(2) 0.28118(18) 0.0350(11) Uani 1 1 d .
H18 H 0.2216 0.4963 0.2682 0.042 Uiso 1 1 calc R
C19 C 0.3487(3) 0.46666(19) 0.25651(17) 0.0315(10) Uani 1 1 d .
C20 C 0.3028(3) 0.4285(2) 0.21071(18) 0.0398(12) Uani 1 1 d .
H20 H 0.3527 0.4000 0.2058 0.048 Uiso 1 1 calc R
C21 C 0.2718(4) 0.4632(3) 0.1603(2) 0.0610(17) Uani 1 1 d .
H21A H 0.2273 0.4939 0.1650 0.092 Uiso 1 1 calc R
H21B H 0.2396 0.4375 0.1323 0.092 Uiso 1 1 calc R
H21C H 0.3289 0.4803 0.1515 0.092 Uiso 1 1 calc R
C22 C 0.2166(3) 0.3943(2) 0.2197(2) 0.0474(13) Uani 1 1 d .
H22A H 0.2342 0.3751 0.2535 0.071 Uiso 1 1 calc R
H22B H 0.1977 0.3653 0.1924 0.071 Uiso 1 1 calc R
H22C H 0.1624 0.4206 0.2190 0.071 Uiso 1 1 calc R
C23 C 0.5971(3) 0.50890(19) 0.34292(18) 0.0334(10) Uani 1 1 d .
H23 H 0.6297 0.4766 0.3287 0.040 Uiso 1 1 calc R
C24 C 0.6394(4) 0.5654(2) 0.3286(2) 0.0479(13) Uani 1 1 d .
H24A H 0.6355 0.5662 0.2913 0.072 Uiso 1 1 calc R
H24B H 0.7070 0.5685 0.3475 0.072 Uiso 1 1 calc R
H24C H 0.6027 0.5979 0.3379 0.072 Uiso 1 1 calc R
C25 C 0.6213(3) 0.5029(2) 0.40181(19) 0.0390(11) Uani 1 1 d .
H25A H 0.6914 0.5047 0.4151 0.059 Uiso 1 1 calc R
H25B H 0.5972 0.4658 0.4113 0.059 Uiso 1 1 calc R
H25C H 0.5908 0.5344 0.4169 0.059 Uiso 1 1 calc R
C26 C 1.1074(3) 0.2905(2) 0.31496(18) 0.0346(10) Uani 1 1 d .
H26A H 1.1106 0.2612 0.3420 0.052 Uiso 1 1 calc R
H26B H 1.1688 0.3114 0.3210 0.052 Uiso 1 1 calc R
H26C H 1.0950 0.2718 0.2810 0.052 Uiso 1 1 calc R
C27 C 1.0269(3) 0.33244(19) 0.31645(16) 0.0271(9) Uani 1 1 d .
C28 C 1.0513(3) 0.39083(19) 0.32117(17) 0.0298(10) Uani 1 1 d .
H28 H 1.1184 0.3987 0.3320 0.036 Uiso 1 1 calc R
C29 C 0.9909(3) 0.43999(18) 0.31227(16) 0.0281(9) Uani 1 1 d .
C30 C 1.0401(3) 0.49809(19) 0.31347(19) 0.0334(10) Uani 1 1 d .
H30A H 1.0283 0.5138 0.2783 0.050 Uiso 1 1 calc R
H30B H 1.1097 0.4934 0.3273 0.050 Uiso 1 1 calc R
H30C H 1.0142 0.5246 0.3356 0.050 Uiso 1 1 calc R
C31 C 0.8334(3) 0.48669(19) 0.28670(17) 0.0308(10) Uani 1 1 d .
H31A H 0.8697 0.5219 0.3005 0.037 Uiso 1 1 calc R
H31B H 0.7771 0.4838 0.3025 0.037 Uiso 1 1 calc R
C32 C 0.7971(3) 0.4929(2) 0.22795(18) 0.0335(10) Uani 1 1 d .
H32A H 0.7745 0.4547 0.2132 0.040 Uiso 1 1 calc R
H32B H 0.7410 0.5193 0.2208 0.040 Uiso 1 1 calc R
C33 C 0.8982(3) 0.4721(2) 0.16684(18) 0.0375(11) Uani 1 1 d .
H33 H 0.9131 0.4359 0.1876 0.045 Uiso 1 1 calc R
C34 C 0.9940(4) 0.4898(3) 0.1529(2) 0.0544(15) Uani 1 1 d .
H34A H 0.9825 0.5230 0.1295 0.082 Uiso 1 1 calc R
H34B H 1.0183 0.4574 0.1359 0.082 Uiso 1 1 calc R
H34C H 1.0416 0.5000 0.1846 0.082 Uiso 1 1 calc R
C35 C 0.8229(4) 0.4551(2) 0.1181(2) 0.0507(13) Uani 1 1 d .
H35A H 0.7615 0.4466 0.1272 0.076 Uiso 1 1 calc R
H35B H 0.8450 0.4207 0.1026 0.076 Uiso 1 1 calc R
H35C H 0.8139 0.4869 0.0931 0.076 Uiso 1 1 calc R
C36 C 0.8542(4) 0.5747(2) 0.1833(2) 0.0416(12) Uani 1 1 d .
H36 H 0.9089 0.5843 0.1669 0.050 Uiso 1 1 calc R
C37 C 0.8623(4) 0.6158(2) 0.2296(2) 0.0526(14) Uani 1 1 d .
H37A H 0.8080 0.6091 0.2459 0.079 Uiso 1 1 calc R
H37B H 0.8608 0.6558 0.2175 0.079 Uiso 1 1 calc R
H37C H 0.9231 0.6086 0.2550 0.079 Uiso 1 1 calc R
C38 C 0.7614(4) 0.5875(2) 0.1430(2) 0.0528(14) Uani 1 1 d .
H38A H 0.7628 0.5675 0.1106 0.079 Uiso 1 1 calc R
H38B H 0.7559 0.6292 0.1367 0.079 Uiso 1 1 calc R
H38C H 0.7060 0.5739 0.1557 0.079 Uiso 1 1 calc R
C39 C 0.9149(3) 0.25388(18) 0.29197(16) 0.0257(9) Uani 1 1 d .
C40 C 0.9228(3) 0.20624(19) 0.32627(17) 0.0299(10) Uani 1 1 d .
C41 C 0.8998(3) 0.15171(19) 0.30448(19) 0.0332(10) Uani 1 1 d .
H41 H 0.9061 0.1191 0.3267 0.040 Uiso 1 1 calc R
C42 C 0.8684(3) 0.1438(2) 0.2521(2) 0.0374(11) Uani 1 1 d .
H42 H 0.8530 0.1061 0.2386 0.045 Uiso 1 1 calc R
C43 C 0.8591(3) 0.1906(2) 0.21897(18) 0.0341(10) Uani 1 1 d .
H43 H 0.8364 0.1850 0.1827 0.041 Uiso 1 1 calc R
C44 C 0.8829(3) 0.24614(18) 0.23824(17) 0.0272(9) Uani 1 1 d .
C45 C 0.8757(3) 0.2963(2) 0.20019(17) 0.0338(10) Uani 1 1 d .
H45 H 0.8859 0.3327 0.2210 0.041 Uiso 1 1 calc R
C46 C 0.9540(4) 0.2934(3) 0.1698(2) 0.0516(14) Uani 1 1 d .
H46A H 0.9493 0.2565 0.1512 0.077 Uiso 1 1 calc R
H46B H 1.0175 0.2964 0.1937 0.077 Uiso 1 1 calc R
H46C H 0.9455 0.3253 0.1449 0.077 Uiso 1 1 calc R
C47 C 0.7756(3) 0.3002(2) 0.16306(18) 0.0381(11) Uani 1 1 d .
H47A H 0.7734 0.3338 0.1404 0.057 Uiso 1 1 calc R
H47B H 0.7262 0.3042 0.1831 0.057 Uiso 1 1 calc R
H47C H 0.7633 0.2651 0.1420 0.057 Uiso 1 1 calc R
C48 C 0.9543(3) 0.2123(2) 0.38507(17) 0.0322(10) Uani 1 1 d .
H48 H 0.9729 0.2535 0.3934 0.039 Uiso 1 1 calc R
C49 C 1.0438(4) 0.1736(2) 0.4078(2) 0.0424(12) Uani 1 1 d .
H49A H 1.0697 0.1835 0.4443 0.064 Uiso 1 1 calc R
H49B H 1.0934 0.1800 0.3883 0.064 Uiso 1 1 calc R
H49C H 1.0243 0.1329 0.4051 0.064 Uiso 1 1 calc R
C50 C 0.8731(4) 0.1971(2) 0.41090(19) 0.0419(12) Uani 1 1 d .
H50A H 0.8224 0.2264 0.4024 0.063 Uiso 1 1 calc R
H50B H 0.8981 0.1956 0.4485 0.063 Uiso 1 1 calc R
H50C H 0.8464 0.1593 0.3984 0.063 Uiso 1 1 calc R
C52 C 0.7553(3) 0.36796(17) 0.39278(15) 0.0226(9) Uani 1 1 d .
C51 C 0.6542(3) 0.35182(17) 0.38998(15) 0.0224(9) Uani 1 1 d .
C69 C 0.6616(4) 0.3283(2) 0.57422(18) 0.0369(11) Uani 1 1 d .
C70 C 0.7985(3) 0.2655(2) 0.53286(17) 0.0342(11) Uani 1 1 d .
C71 C 0.8683(3) 0.36882(19) 0.58215(17) 0.0322(10) Uani 1 1 d .
C72 C 0.6995(4) 0.4316(2) 0.53210(17) 0.0377(11) Uani 1 1 d .
C61 C 0.9469(3) 0.39592(19) 0.45493(15) 0.0262(9) Uani 1 1 d .
C66 C 1.0240(3) 0.35698(18) 0.47455(17) 0.0290(10) Uani 1 1 d .
C65 C 1.1184(3) 0.3738(2) 0.47513(18) 0.0361(11) Uani 1 1 d .
H65 H 1.1699 0.3474 0.4867 0.043 Uiso 1 1 calc R
C64 C 1.1379(3) 0.4277(2) 0.45933(18) 0.0361(11) Uani 1 1 d .
H64 H 1.2025 0.4382 0.4597 0.043 Uiso 1 1 calc R
C63 C 1.0643(3) 0.4670(2) 0.44283(18) 0.0340(10) Uani 1 1 d .
H63 H 1.0791 0.5048 0.4332 0.041 Uiso 1 1 calc R
C62 C 0.9679(3) 0.45186(19) 0.44016(16) 0.0279(9) Uani 1 1 d .
C68 C 0.8902(3) 0.49701(18) 0.42449(18) 0.0335(10) Uani 1 1 d .
H68A H 0.8412 0.4830 0.3948 0.050 Uiso 1 1 calc R
H68B H 0.9189 0.5327 0.4150 0.050 Uiso 1 1 calc R
H68C H 0.8603 0.5046 0.4536 0.050 Uiso 1 1 calc R
C67 C 1.0071(3) 0.29898(19) 0.49730(18) 0.0356(11) Uani 1 1 d .
H67A H 1.0620 0.2735 0.4972 0.053 Uiso 1 1 calc R
H67B H 0.9480 0.2817 0.4765 0.053 Uiso 1 1 calc R
H67C H 1.0005 0.3043 0.5330 0.053 Uiso 1 1 calc R
C53 C 0.5016(3) 0.30268(19) 0.43708(16) 0.0281(9) Uani 1 1 d .
C58 C 0.4211(3) 0.3390(2) 0.42611(17) 0.0344(11) Uani 1 1 d .
C57 C 0.3298(3) 0.3157(3) 0.42228(19) 0.0436(13) Uani 1 1 d .
H57 H 0.2753 0.3405 0.4149 0.052 Uiso 1 1 calc R
C56 C 0.3166(4) 0.2581(3) 0.4288(2) 0.0529(15) Uani 1 1 d .
H56 H 0.2534 0.2433 0.4260 0.063 Uiso 1 1 calc R
C55 C 0.3957(4) 0.2210(2) 0.4397(2) 0.0486(13) Uani 1 1 d .
H55 H 0.3863 0.1809 0.4441 0.058 Uiso 1 1 calc R
C54 C 0.4896(3) 0.2429(2) 0.44434(19) 0.0374(11) Uani 1 1 d .
C60 C 0.5740(4) 0.2020(2) 0.4578(2) 0.0553(15) Uani 1 1 d .
H60A H 0.6140 0.2062 0.4326 0.083 Uiso 1 1 calc R
H60B H 0.5501 0.1622 0.4570 0.083 Uiso 1 1 calc R
H60C H 0.6125 0.2109 0.4926 0.083 Uiso 1 1 calc R
C59 C 0.4306(4) 0.4023(2) 0.4171(2) 0.0473(13) Uani 1 1 d .
H59A H 0.3679 0.4211 0.4140 0.071 Uiso 1 1 calc R
H59B H 0.4525 0.4081 0.3851 0.071 Uiso 1 1 calc R
H59C H 0.4777 0.4191 0.4463 0.071 Uiso 1 1 calc R

loop_
_atom_site_aniso_label
_atom_site_aniso_U_11
_atom_site_aniso_U_22
_atom_site_aniso_U_33
_atom_site_aniso_U_23
_atom_site_aniso_U_13
_atom_site_aniso_U_12
Sc1 0.0119(4) 0.0273(4) 0.0197(4) -0.0017(3) -0.0006(3) 0.0000(3)
Sc2 0.0124(4) 0.0292(4) 0.0222(4) -0.0012(3) 0.0020(3) -0.0005(3)
Mo1 0.0230(2) 0.0347(2) 0.0193(2) 0.00106(15) 0.00197(15) -0.00278(16)
P2 0.0178(6) 0.0328(6) 0.0216(5) 0.0003(4) -0.0004(4) -0.0013(4)
P1 0.0200(6) 0.0425(7) 0.0222(6) 0.0024(5) 0.0015(4) -0.0061(5)
N1 0.0188(18) 0.0273(18) 0.0251(18) -0.0015(14) 0.0054(14) 0.0006(14)
N2 0.0166(18) 0.033(2) 0.0246(19) -0.0036(15) -0.0013(14) 0.0013(15)
N3 0.0151(17) 0.033(2) 0.0246(19) -0.0022(14) 0.0005(14) 0.0010(14)
N4 0.0157(17) 0.0305(19) 0.0238(18) -0.0038(14) 0.0008(14) -0.0004(14)
N5 0.0174(18) 0.032(2) 0.0269(19) 0.0009(15) 0.0068(14) -0.0013(15)
N6 0.025(2) 0.035(2) 0.038(2) 0.0093(17) 0.0073(16) 0.0042(16)
O3 0.058(3) 0.068(3) 0.061(3) 0.018(2) 0.034(2) 0.005(2)
O4 0.061(2) 0.036(2) 0.045(2) 0.0052(16) 0.0129(18) 0.0044(18)
O5 0.039(2) 0.051(2) 0.045(2) -0.0012(17) -0.0131(17) -0.0074(17)
O6 0.070(3) 0.046(2) 0.064(3) -0.0043(19) 0.025(2) 0.007(2)
O1 0.0156(14) 0.0341(17) 0.0244(15) -0.0006(12) 0.0028(12) -0.0012(12)
O2 0.0176(15) 0.0335(16) 0.0195(14) -0.0009(11) -0.0001(11) -0.0004(12)
C1 0.038(3) 0.035(3) 0.039(3) 0.002(2) 0.007(2) 0.000(2)
C2 0.014(2) 0.033(2) 0.033(2) -0.0008(18) 0.0007(17) -0.0022(17)
C3 0.022(2) 0.040(3) 0.028(2) 0.0028(19) 0.0087(18) -0.0030(19)
C4 0.017(2) 0.038(3) 0.030(2) 0.0022(19) 0.0010(17) 0.0010(18)
C5 0.037(3) 0.044(3) 0.030(3) -0.001(2) 0.008(2) -0.003(2)
C6 0.026(2) 0.038(3) 0.023(2) -0.0050(18) -0.0026(18) -0.0016(19)
C7 0.020(2) 0.032(2) 0.032(2) -0.0045(18) -0.0037(18) -0.0050(18)
C8 0.030(2) 0.032(2) 0.032(2) -0.0015(18) 0.0031(19) -0.0023(19)
C9 0.021(2) 0.056(3) 0.042(3) -0.014(2) 0.008(2) -0.005(2)
C10 0.052(3) 0.044(3) 0.046(3) -0.008(2) 0.024(3) -0.018(2)
C11 0.020(2) 0.035(3) 0.037(3) -0.0036(19) 0.0045(19) 0.0014(19)
C12 0.035(3) 0.035(3) 0.047(3) -0.006(2) 0.009(2) 0.000(2)
C13 0.027(3) 0.037(3) 0.045(3) -0.003(2) -0.006(2) 0.007(2)
C14 0.019(2) 0.028(2) 0.030(2) 0.0045(17) 0.0030(17) 0.0034(17)
C15 0.021(2) 0.029(2) 0.033(2) 0.0044(18) 0.0041(18) 0.0013(18)
C16 0.030(3) 0.033(2) 0.032(2) 0.0003(19) 0.0054(19) 0.0062(19)
C17 0.025(2) 0.045(3) 0.039(3) -0.004(2) 0.007(2) 0.009(2)
C18 0.017(2) 0.046(3) 0.040(3) -0.001(2) 0.0021(19) 0.005(2)
C19 0.025(2) 0.037(3) 0.031(2) -0.0006(19) 0.0033(19) 0.0060(19)
C20 0.018(2) 0.061(3) 0.039(3) -0.013(2) 0.003(2) 0.001(2)
C21 0.033(3) 0.104(5) 0.039(3) 0.000(3) -0.006(2) -0.009(3)
C22 0.025(3) 0.053(3) 0.060(3) -0.014(3) 0.000(2) -0.006(2)
C23 0.024(2) 0.032(2) 0.040(3) -0.010(2) -0.0008(19) 0.0012(19)
C24 0.034(3) 0.051(3) 0.055(3) 0.009(3) 0.002(2) -0.010(2)
C25 0.027(3) 0.047(3) 0.039(3) -0.003(2) 0.000(2) 0.000(2)
C26 0.018(2) 0.044(3) 0.039(3) -0.001(2) -0.0002(19) 0.001(2)
C27 0.017(2) 0.040(3) 0.023(2) 0.0014(18) 0.0007(17) 0.0033(18)
C28 0.012(2) 0.041(3) 0.035(2) -0.0042(19) 0.0030(17) -0.0071(18)
C29 0.023(2) 0.034(2) 0.027(2) -0.0043(18) 0.0042(18) -0.0057(19)
C30 0.019(2) 0.036(3) 0.044(3) -0.002(2) 0.0042(19) -0.0080(19)
C31 0.022(2) 0.031(2) 0.039(3) 0.0002(19) 0.0063(19) -0.0001(18)
C32 0.021(2) 0.040(3) 0.037(3) 0.005(2) 0.0036(19) 0.0003(19)
C33 0.028(3) 0.049(3) 0.036(3) 0.006(2) 0.008(2) 0.005(2)
C34 0.030(3) 0.064(4) 0.073(4) 0.006(3) 0.020(3) 0.012(3)
C35 0.045(3) 0.058(4) 0.046(3) -0.004(3) 0.005(3) 0.001(3)
C36 0.033(3) 0.039(3) 0.055(3) 0.016(2) 0.013(2) 0.005(2)
C37 0.046(3) 0.042(3) 0.072(4) 0.006(3) 0.017(3) 0.005(3)
C38 0.044(3) 0.055(3) 0.058(4) 0.023(3) 0.009(3) 0.020(3)
C39 0.013(2) 0.034(2) 0.028(2) 0.0012(17) -0.0006(17) 0.0031(17)
C40 0.017(2) 0.034(2) 0.036(3) -0.0025(19) 0.0011(18) 0.0006(18)
C41 0.023(2) 0.028(2) 0.043(3) 0.000(2) -0.001(2) 0.0033(19)
C42 0.025(2) 0.035(3) 0.049(3) -0.015(2) 0.003(2) 0.002(2)
C43 0.030(3) 0.042(3) 0.029(2) -0.008(2) 0.0041(19) -0.002(2)
C44 0.016(2) 0.034(2) 0.030(2) -0.0060(18) 0.0027(17) 0.0015(18)
C45 0.028(2) 0.048(3) 0.023(2) -0.0045(19) 0.0005(18) -0.002(2)
C46 0.028(3) 0.082(4) 0.042(3) 0.004(3) 0.002(2) 0.000(3)
C47 0.030(3) 0.049(3) 0.035(3) 0.002(2) 0.007(2) 0.003(2)
C48 0.027(2) 0.036(3) 0.030(2) -0.0020(19) -0.0014(19) -0.0019(19)
C49 0.038(3) 0.044(3) 0.039(3) -0.001(2) -0.004(2) 0.011(2)
C50 0.039(3) 0.051(3) 0.034(3) -0.002(2) 0.005(2) -0.003(2)
C52 0.016(2) 0.029(2) 0.019(2) -0.0030(16) -0.0021(16) 0.0018(17)
C51 0.015(2) 0.025(2) 0.024(2) -0.0021(16) -0.0028(16) 0.0040(16)
C69 0.041(3) 0.046(3) 0.027(2) 0.008(2) 0.015(2) -0.001(2)
C70 0.032(3) 0.044(3) 0.025(2) -0.002(2) 0.0029(19) -0.010(2)
C71 0.033(3) 0.034(3) 0.026(2) 0.0032(19) 0.001(2) 0.000(2)
C72 0.042(3) 0.050(3) 0.024(2) 0.000(2) 0.012(2) -0.007(2)
C61 0.022(2) 0.039(3) 0.015(2) -0.0027(17) -0.0004(16) 0.0012(18)
C66 0.018(2) 0.037(3) 0.029(2) -0.0009(18) -0.0006(18) 0.0013(18)
C65 0.022(2) 0.051(3) 0.032(3) -0.004(2) -0.0007(19) 0.005(2)
C64 0.016(2) 0.053(3) 0.037(3) -0.004(2) 0.0025(19) -0.009(2)
C63 0.024(2) 0.040(3) 0.034(3) -0.004(2) 0.0000(19) -0.010(2)
C62 0.021(2) 0.034(2) 0.025(2) -0.0049(18) -0.0020(17) -0.0025(18)
C68 0.034(3) 0.028(2) 0.035(3) 0.0000(19) 0.002(2) -0.001(2)
C67 0.027(2) 0.038(3) 0.039(3) 0.003(2) 0.003(2) 0.008(2)
C53 0.022(2) 0.040(3) 0.023(2) -0.0019(18) 0.0074(17) -0.0076(19)
C58 0.028(3) 0.051(3) 0.027(2) -0.001(2) 0.0122(19) -0.003(2)
C57 0.022(2) 0.073(4) 0.035(3) -0.001(2) 0.005(2) -0.002(2)
C56 0.030(3) 0.083(4) 0.043(3) 0.003(3) 0.002(2) -0.024(3)
C55 0.040(3) 0.054(3) 0.052(3) 0.002(3) 0.011(2) -0.022(3)
C54 0.029(3) 0.047(3) 0.037(3) 0.000(2) 0.007(2) -0.009(2)
C60 0.052(4) 0.038(3) 0.071(4) 0.013(3) 0.005(3) -0.004(3)
C59 0.033(3) 0.052(3) 0.057(3) -0.003(3) 0.010(2) 0.008(2)

loop_
_atom_type_symbol
_atom_type_description
_atom_type_scat_dispersion_real
_atom_type_scat_dispersion_imag
_atom_type_scat_source
C C 0.0033 0.0016 'International Tables Vol C Tables 4.2.6.8 and 6.1.1.4'
H H 0.0000 0.0000 'International Tables Vol C Tables 4.2.6.8 and 6.1.1.4'
N N 0.0061 0.0033 'International Tables Vol C Tables 4.2.6.8 and 6.1.1.4'
O O 0.0106 0.0060 'International Tables Vol C Tables 4.2.6.8 and 6.1.1.4'
P P 0.1023 0.0942 'International Tables Vol C Tables 4.2.6.8 and 6.1.1.4'
Sc Sc 0.2519 0.3716 'International Tables Vol C Tables 4.2.6.8 and 6.1.1.4'
Mo Mo -1.6832 0.6857 'International Tables Vol C Tables 4.2.6.8 and 6.1.1.4'

loop_
_geom_angle_atom_site_label_1
_geom_angle_atom_site_label_2
_geom_angle_atom_site_label_3
_geom_angle
O1 Sc1 O2 96.45(12)
O1 Sc1 N1 110.19(12)
O2 Sc1 N1 102.92(12)
O1 Sc1 N2 96.68(13)
O2 Sc1 N2 163.27(12)
N1 Sc1 N2 82.14(13)
O1 Sc1 N3 111.55(12)
O2 Sc1 N3 91.51(11)
N1 Sc1 N3 133.69(12)
N2 Sc1 N3 74.02(12)
O1 Sc1 Sc2 23.35(8)
O2 Sc1 Sc2 73.31(8)
N1 Sc1 Sc2 111.84(9)
N2 Sc1 Sc2 120.01(9)
N3 Sc1 Sc2 114.44(8)
O1 Sc2 N5 106.56(13)
O1 Sc2 N4 114.30(12)
N5 Sc2 N4 87.25(13)
O1 Sc2 C52 102.37(13)
N5 Sc2 C52 119.45(14)
N4 Sc2 C52 125.91(14)
O1 Sc2 Sc1 23.83(8)
N5 Sc2 Sc1 118.49(10)
N4 Sc2 Sc1 131.65(9)
C52 Sc2 Sc1 78.56(10)
C71 Mo1 C69 98.89(19)
C71 Mo1 C72 89.90(19)
C69 Mo1 C72 84.93(19)
C71 Mo1 C70 87.31(18)
C69 Mo1 C70 88.75(19)
C72 Mo1 C70 172.63(17)
C71 Mo1 P2 94.60(13)
C69 Mo1 P2 166.35(14)
C72 Mo1 P2 92.99(13)
C70 Mo1 P2 94.03(13)
C71 Mo1 P1 167.64(13)
C69 Mo1 P1 93.47(14)
C72 Mo1 P1 91.42(14)
C70 Mo1 P1 92.76(13)
P2 Mo1 P1 73.06(4)
C52 P2 C61 111.00(19)
C52 P2 Mo1 119.40(15)
C61 P2 Mo1 129.58(13)
C51 P1 C53 113.26(19)
C51 P1 Mo1 115.64(14)
C53 P1 Mo1 130.79(14)
C2 N1 C14 117.1(3)
C2 N1 Sc1 118.3(3)
C14 N1 Sc1 124.6(3)
C4 N2 C6 119.2(4)
C4 N2 Sc1 120.2(3)
C6 N2 Sc1 118.5(3)
C7 N3 C8 112.4(3)
C7 N3 C11 110.0(3)
C8 N3 C11 115.2(3)
C7 N3 Sc1 106.8(2)
C8 N3 Sc1 110.1(2)
C11 N3 Sc1 101.6(2)
C27 N4 C39 119.0(3)
C27 N4 Sc2 123.2(3)
C39 N4 Sc2 117.3(2)
C29 N5 C31 122.0(4)
C29 N5 Sc2 124.7(3)
C31 N5 Sc2 112.2(2)
C32 N6 C36 115.0(4)
C32 N6 C33 113.5(4)
C36 N6 C33 117.3(4)
Sc2 O1 Sc1 132.82(16)
C51 O2 Sc1 143.8(3)
C2 C1 H1A 109.5
C2 C1 H1B 109.5
H1A C1 H1B 109.5
C2 C1 H1C 109.5
H1A C1 H1C 109.5
H1B C1 H1C 109.5
N1 C2 C3 125.0(4)
N1 C2 C1 119.9(4)
C3 C2 C1 115.1(4)
C2 C3 C4 127.8(4)
C2 C3 H3 116.1
C4 C3 H3 116.1
N2 C4 C3 121.4(4)
N2 C4 C5 121.1(4)
C3 C4 C5 117.3(4)
C4 C5 H5A 109.5
C4 C5 H5B 109.5
H5A C5 H5B 109.5
C4 C5 H5C 109.5
H5A C5 H5C 109.5
H5B C5 H5C 109.5
N2 C6 C7 107.8(3)
N2 C6 H6A 110.1
C7 C6 H6A 110.1
N2 C6 H6B 110.1
C7 C6 H6B 110.1
H6A C6 H6B 108.5
N3 C7 C6 111.5(3)
N3 C7 H7A 109.3
C6 C7 H7A 109.3
N3 C7 H7B 109.3
C6 C7 H7B 109.3
H7A C7 H7B 108.0
N3 C8 C10 116.0(4)
N3 C8 C9 110.5(4)
C10 C8 C9 109.3(4)
N3 C8 H8 106.9
C10 C8 H8 106.9
C9 C8 H8 106.9
C8 C9 H9A 109.5
C8 C9 H9B 109.5
H9A C9 H9B 109.5
C8 C9 H9C 109.5
H9A C9 H9C 109.5
H9B C9 H9C 109.5
C8 C10 H10A 109.5
C8 C10 H10B 109.5
H10A C10 H10B 109.5
C8 C10 H10C 109.5
H10A C10 H10C 109.5
H10B C10 H10C 109.5
N3 C11 C13 111.9(3)
N3 C11 C12 116.8(4)
C13 C11 C12 110.2(4)
N3 C11 H11 105.7
C13 C11 H11 105.7
C12 C11 H11 105.7
C11 C12 H12A 109.5
C11 C12 H12B 109.5
H12A C12 H12B 109.5
C11 C12 H12C 109.5
H12A C12 H12C 109.5
H12B C12 H12C 109.5
C11 C13 H13A 109.5
C11 C13 H13B 109.5
H13A C13 H13B 109.5
C11 C13 H13C 109.5
H13A C13 H13C 109.5
H13B C13 H13C 109.5
C15 C14 C19 120.1(4)
C15 C14 N1 122.4(4)
C19 C14 N1 117.5(4)
C16 C15 C14 119.3(4)
C16 C15 C23 117.5(4)
C14 C15 C23 123.1(4)
C15 C16 C17 121.1(4)
C15 C16 H16 119.5
C17 C16 H16 119.5
C18 C17 C16 118.4(4)
C18 C17 H17 120.8
C16 C17 H17 120.8
C17 C18 C19 122.4(4)
C17 C18 H18 118.8
C19 C18 H18 118.8
C18 C19 C14 118.5(4)
C18 C19 C20 119.1(4)
C14 C19 C20 122.4(4)
C19 C20 C22 112.9(4)
C19 C20 C21 112.0(4)
C22 C20 C21 109.2(4)
C19 C20 H20 107.5
C22 C20 H20 107.5
C21 C20 H20 107.5
C20 C21 H21A 109.5
C20 C21 H21B 109.5
H21A C21 H21B 109.5
C20 C21 H21C 109.5
H21A C21 H21C 109.5
H21B C21 H21C 109.5
C20 C22 H22A 109.5
C20 C22 H22B 109.5
H22A C22 H22B 109.5
C20 C22 H22C 109.5
H22A C22 H22C 109.5
H22B C22 H22C 109.5
C24 C23 C25 108.9(4)
C24 C23 C15 112.2(4)
C25 C23 C15 112.4(4)
C24 C23 H23 107.7
C25 C23 H23 107.7
C15 C23 H23 107.7
C23 C24 H24A 109.5
C23 C24 H24B 109.5
H24A C24 H24B 109.5
C23 C24 H24C 109.5
H24A C24 H24C 109.5
H24B C24 H24C 109.5
C23 C25 H25A 109.5
C23 C25 H25B 109.5
H25A C25 H25B 109.5
C23 C25 H25C 109.5
H25A C25 H25C 109.5
H25B C25 H25C 109.5
C27 C26 H26A 109.5
C27 C26 H26B 109.5
H26A C26 H26B 109.5
C27 C26 H26C 109.5
H26A C26 H26C 109.5
H26B C26 H26C 109.5
N4 C27 C28 124.3(4)
N4 C27 C26 118.9(4)
C28 C27 C26 116.8(4)
C27 C28 C29 129.6(4)
C27 C28 H28 115.2
C29 C28 H28 115.2
N5 C29 C28 122.6(4)
N5 C29 C30 120.6(4)
C28 C29 C30 116.8(4)
C29 C30 H30A 109.5
C29 C30 H30B 109.5
H30A C30 H30B 109.5
C29 C30 H30C 109.5
H30A C30 H30C 109.5
H30B C30 H30C 109.5
N5 C31 C32 113.7(4)
N5 C31 H31A 108.8
C32 C31 H31A 108.8
N5 C31 H31B 108.8
C32 C31 H31B 108.8
H31A C31 H31B 107.7
N6 C32 C31 114.0(4)
N6 C32 H32A 108.7
C31 C32 H32A 108.7
N6 C32 H32B 108.7
C31 C32 H32B 108.7
H32A C32 H32B 107.6
N6 C33 C35 117.4(4)
N6 C33 C34 111.4(4)
C35 C33 C34 110.5(4)
N6 C33 H33 105.5
C35 C33 H33 105.5
C34 C33 H33 105.5
C33 C34 H34A 109.5
C33 C34 H34B 109.5
H34A C34 H34B 109.5
C33 C34 H34C 109.5
H34A C34 H34C 109.5
H34B C34 H34C 109.5
C33 C35 H35A 109.5
C33 C35 H35B 109.5
H35A C35 H35B 109.5
C33 C35 H35C 109.5
H35A C35 H35C 109.5
H35B C35 H35C 109.5
N6 C36 C38 116.9(4)
N6 C36 C37 109.8(4)
C38 C36 C37 109.4(4)
N6 C36 H36 106.7
C38 C36 H36 106.7
C37 C36 H36 106.7
C36 C37 H37A 109.5
C36 C37 H37B 109.5
H37A C37 H37B 109.5
C36 C37 H37C 109.5
H37A C37 H37C 109.5
H37B C37 H37C 109.5
C36 C38 H38A 109.5
C36 C38 H38B 109.5
H38A C38 H38B 109.5
C36 C38 H38C 109.5
H38A C38 H38C 109.5
H38B C38 H38C 109.5
C44 C39 C40 120.7(4)
C44 C39 N4 118.3(4)
C40 C39 N4 120.9(4)
C41 C40 C39 117.5(4)
C41 C40 C48 119.5(4)
C39 C40 C48 123.0(4)
C42 C41 C40 122.1(4)
C42 C41 H41 118.9
C40 C41 H41 118.9
C41 C42 C43 120.0(4)
C41 C42 H42 120.0
C43 C42 H42 120.0
C42 C43 C44 120.7(4)
C42 C43 H43 119.7
C44 C43 H43 119.7
C43 C44 C39 118.9(4)
C43 C44 C45 119.0(4)
C39 C44 C45 122.0(4)
C46 C45 C44 111.8(4)
C46 C45 C47 110.4(4)
C44 C45 C47 112.3(4)
C46 C45 H45 107.4
C44 C45 H45 107.4
C47 C45 H45 107.4
C45 C46 H46A 109.5
C45 C46 H46B 109.5
H46A C46 H46B 109.5
C45 C46 H46C 109.5
H46A C46 H46C 109.5
H46B C46 H46C 109.5
C45 C47 H47A 109.5
C45 C47 H47B 109.5
H47A C47 H47B 109.5
C45 C47 H47C 109.5
H47A C47 H47C 109.5
H47B C47 H47C 109.5
C50 C48 C40 111.4(4)
C50 C48 C49 109.3(4)
C40 C48 C49 111.3(4)
C50 C48 H48 108.2
C40 C48 H48 108.2
C49 C48 H48 108.2
C48 C49 H49A 109.5
C48 C49 H49B 109.5
H49A C49 H49B 109.5
C48 C49 H49C 109.5
H49A C49 H49C 109.5
H49B C49 H49C 109.5
C48 C50 H50A 109.5
C48 C50 H50B 109.5
H50A C50 H50B 109.5
C48 C50 H50C 109.5
H50A C50 H50C 109.5
H50B C50 H50C 109.5
C51 C52 P2 113.5(3)
C51 C52 Sc2 121.0(3)
P2 C52 Sc2 124.1(2)
O2 C51 C52 120.4(3)
O2 C51 P1 122.4(3)
C52 C51 P1 117.3(3)
O3 C69 Mo1 176.9(5)
O4 C70 Mo1 177.9(4)
O5 C71 Mo1 177.9(4)
O6 C72 Mo1 178.0(4)
C62 C61 C66 119.4(4)
C62 C61 P2 121.7(3)
C66 C61 P2 118.7(3)
C65 C66 C61 119.0(4)
C65 C66 C67 119.0(4)
C61 C66 C67 121.9(4)
C64 C65 C66 121.1(4)
C64 C65 H65 119.5
C66 C65 H65 119.5
C65 C64 C63 120.4(4)
C65 C64 H64 119.8
C63 C64 H64 119.8
C64 C63 C62 120.9(4)
C64 C63 H63 119.6
C62 C63 H63 119.6
C63 C62 C61 119.0(4)
C63 C62 C68 119.1(4)
C61 C62 C68 121.7(4)
C62 C68 H68A 109.5
C62 C68 H68B 109.5
H68A C68 H68B 109.5
C62 C68 H68C 109.5
H68A C68 H68C 109.5
H68B C68 H68C 109.5
C66 C67 H67A 109.5
C66 C67 H67B 109.5
H67A C67 H67B 109.5
C66 C67 H67C 109.5
H67A C67 H67C 109.5
H67B C67 H67C 109.5
C58 C53 C54 119.9(4)
C58 C53 P1 122.5(3)
C54 C53 P1 117.5(3)
C57 C58 C53 119.4(5)
C57 C58 C59 119.1(5)
C53 C58 C59 121.5(4)
C56 C57 C58 121.6(5)
C56 C57 H57 119.2
C58 C57 H57 119.2
C57 C56 C55 120.1(5)
C57 C56 H56 119.9
C55 C56 H56 119.9
C56 C55 C54 120.0(5)
C56 C55 H55 120.0
C54 C55 H55 120.0
C55 C54 C53 118.9(5)
C55 C54 C60 118.8(5)
C53 C54 C60 122.3(4)
C54 C60 H60A 109.5
C54 C60 H60B 109.5
H60A C60 H60B 109.5
C54 C60 H60C 109.5
H60A C60 H60C 109.5
H60B C60 H60C 109.5
C58 C59 H59A 109.5
C58 C59 H59B 109.5
H59A C59 H59B 109.5
C58 C59 H59C 109.5
H59A C59 H59C 109.5
H59B C59 H59C 109.5

loop_
_geom_bond_atom_site_label_1
_geom_bond_atom_site_label_2
_geom_bond_distance
Sc1 O1 1.899(3)
Sc1 O2 2.044(3)
Sc1 N1 2.196(3)
Sc1 N2 2.199(3)
Sc1 N3 2.403(3)
Sc1 Sc2 3.4486(11)
Sc2 O1 1.864(3)
Sc2 N5 2.117(3)
Sc2 N4 2.147(3)
Sc2 C52 2.288(4)
Mo1 C71 1.998(5)
Mo1 C69 2.018(5)
Mo1 C72 2.051(5)
Mo1 C70 2.054(5)
Mo1 P2 2.4709(12)
Mo1 P1 2.4932(12)
P2 C52 1.702(4)
P2 C61 1.836(4)
P1 C51 1.726(4)
P1 C53 1.834(4)
N1 C2 1.347(5)
N1 C14 1.448(5)
N2 C4 1.319(5)
N2 C6 1.459(5)
N3 C7 1.482(5)
N3 C8 1.505(5)
N3 C11 1.523(5)
N4 C27 1.347(5)
N4 C39 1.448(5)
N5 C29 1.325(5)
N5 C31 1.464(5)
N6 C32 1.454(6)
N6 C36 1.475(6)
N6 C33 1.478(6)
O3 C69 1.131(5)
O4 C70 1.136(6)
O5 C71 1.154(5)
O6 C72 1.143(6)
O2 C51 1.332(5)
C1 C2 1.519(6)
C1 H1A 0.9800
C1 H1B 0.9800
C1 H1C 0.9800
C2 C3 1.383(6)
C3 C4 1.409(6)
C3 H3 0.9500
C4 C5 1.526(6)
C5 H5A 0.9800
C5 H5B 0.9800
C5 H5C 0.9800
C6 C7 1.509(6)
C6 H6A 0.9900
C6 H6B 0.9900
C7 H7A 0.9900
C7 H7B 0.9900
C8 C10 1.518(6)
C8 C9 1.523(6)
C8 H8 1.0000
C9 H9A 0.9800
C9 H9B 0.9800
C9 H9C 0.9800
C10 H10A 0.9800
C10 H10B 0.9800
C10 H10C 0.9800
C11 C13 1.529(6)
C11 C12 1.538(6)
C11 H11 1.0000
C12 H12A 0.9800
C12 H12B 0.9800
C12 H12C 0.9800
C13 H13A 0.9800
C13 H13B 0.9800
C13 H13C 0.9800
C14 C15 1.399(6)
C14 C19 1.411(6)
C15 C16 1.393(6)
C15 C23 1.538(6)
C16 C17 1.404(6)
C16 H16 0.9500
C17 C18 1.379(7)
C17 H17 0.9500
C18 C19 1.391(6)
C18 H18 0.9500
C19 C20 1.523(6)
C20 C22 1.526(7)
C20 C21 1.534(7)
C20 H20 1.0000
C21 H21A 0.9800
C21 H21B 0.9800
C21 H21C 0.9800
C22 H22A 0.9800
C22 H22B 0.9800
C22 H22C 0.9800
C23 C24 1.525(7)
C23 C25 1.526(7)
C23 H23 1.0000
C24 H24A 0.9800
C24 H24B 0.9800
C24 H24C 0.9800
C25 H25A 0.9800
C25 H25B 0.9800
C25 H25C 0.9800
C26 C27 1.510(6)
C26 H26A 0.9800
C26 H26B 0.9800
C26 H26C 0.9800
C27 C28 1.395(6)
C28 C29 1.414(6)
C28 H28 0.9500
C29 C30 1.515(6)
C30 H30A 0.9800
C30 H30B 0.9800
C30 H30C 0.9800
C31 C32 1.531(6)
C31 H31A 0.9900
C31 H31B 0.9900
C32 H32A 0.9900
C32 H32B 0.9900
C33 C35 1.529(7)
C33 C34 1.548(7)
C33 H33 1.0000
C34 H34A 0.9800
C34 H34B 0.9800
C34 H34C 0.9800
C35 H35A 0.9800
C35 H35B 0.9800
C35 H35C 0.9800
C36 C38 1.524(7)
C36 C37 1.539(8)
C36 H36 1.0000
C37 H37A 0.9800
C37 H37B 0.9800
C37 H37C 0.9800
C38 H38A 0.9800
C38 H38B 0.9800
C38 H38C 0.9800
C39 C44 1.404(6)
C39 C40 1.418(6)
C40 C41 1.397(6)
C40 C48 1.527(6)
C41 C42 1.369(7)
C41 H41 0.9500
C42 C43 1.385(7)
C42 H42 0.9500
C43 C44 1.396(6)
C43 H43 0.9500
C44 C45 1.526(6)
C45 C46 1.522(7)
C45 C47 1.537(6)
C45 H45 1.0000
C46 H46A 0.9800
C46 H46B 0.9800
C46 H46C 0.9800
C47 H47A 0.9800
C47 H47B 0.9800
C47 H47C 0.9800
C48 C50 1.516(6)
C48 C49 1.561(6)
C48 H48 1.0000
C49 H49A 0.9800
C49 H49B 0.9800
C49 H49C 0.9800
C50 H50A 0.9800
C50 H50B 0.9800
C50 H50C 0.9800
C52 C51 1.473(6)
C61 C62 1.406(6)
C61 C66 1.423(6)
C66 C65 1.397(6)
C66 C67 1.515(6)
C65 C64 1.365(7)
C65 H65 0.9500
C64 C63 1.382(7)
C64 H64 0.9500
C63 C62 1.402(6)
C63 H63 0.9500
C62 C68 1.509(6)
C68 H68A 0.9800
C68 H68B 0.9800
C68 H68C 0.9800
C67 H67A 0.9800
C67 H67B 0.9800
C67 H67C 0.9800
C53 C58 1.397(6)
C53 C54 1.413(6)
C58 C57 1.389(6)
C58 C59 1.497(7)
C57 C56 1.364(8)
C57 H57 0.9500
C56 C55 1.393(8)
C56 H56 0.9500
C55 C54 1.410(7)
C55 H55 0.9500
C54 C60 1.507(7)
C60 H60A 0.9800
C60 H60B 0.9800
C60 H60C 0.9800
C59 H59A 0.9800
C59 H59B 0.9800
C59 H59C 0.9800

loop_
_geom_torsion_atom_site_label_1
_geom_torsion_atom_site_label_2
_geom_torsion_atom_site_label_3
_geom_torsion_atom_site_label_4
_geom_torsion
O2 Sc1 Sc2 O1 171.9(2)
N1 Sc1 Sc2 O1 -90.5(2)
N2 Sc1 Sc2 O1 3.0(2)
N3 Sc1 Sc2 O1 88.0(2)
O1 Sc1 Sc2 N5 64.7(2)
O2 Sc1 Sc2 N5 -123.35(13)
N1 Sc1 Sc2 N5 -25.80(14)
N2 Sc1 Sc2 N5 67.72(15)
N3 Sc1 Sc2 N5 152.74(14)
O1 Sc1 Sc2 N4 -49.4(2)
O2 Sc1 Sc2 N4 122.47(15)
N1 Sc1 Sc2 N4 -139.98(16)
N2 Sc1 Sc2 N4 -46.46(17)
N3 Sc1 Sc2 N4 38.56(16)
O1 Sc1 Sc2 C52 -177.8(2)
O2 Sc1 Sc2 C52 -5.90(13)
N1 Sc1 Sc2 C52 91.65(14)
N2 Sc1 Sc2 C52 -174.84(15)
N3 Sc1 Sc2 C52 -89.81(14)
C71 Mo1 P2 C52 -178.1(2)
C69 Mo1 P2 C52 -7.1(6)
C72 Mo1 P2 C52 -87.9(2)
C70 Mo1 P2 C52 94.3(2)
P1 Mo1 P2 C52 2.65(16)
C71 Mo1 P2 C61 3.8(2)
C69 Mo1 P2 C61 174.8(6)
C72 Mo1 P2 C61 94.0(2)
C70 Mo1 P2 C61 -83.8(2)
P1 Mo1 P2 C61 -175.46(19)
C71 Mo1 P1 C51 -10.9(7)
C69 Mo1 P1 C51 170.2(2)
C72 Mo1 P1 C51 85.2(2)
C70 Mo1 P1 C51 -100.9(2)
P2 Mo1 P1 C51 -7.50(15)
C71 Mo1 P1 C53 176.0(6)
C69 Mo1 P1 C53 -2.9(2)
C72 Mo1 P1 C53 -87.9(2)
C70 Mo1 P1 C53 86.0(2)
P2 Mo1 P1 C53 179.4(2)
O1 Sc1 N1 C2 51.7(3)
O2 Sc1 N1 C2 153.6(3)
N2 Sc1 N1 C2 -42.6(3)
N3 Sc1 N1 C2 -101.5(3)
Sc2 Sc1 N1 C2 76.7(3)
O1 Sc1 N1 C14 -130.4(3)
O2 Sc1 N1 C14 -28.5(3)
N2 Sc1 N1 C14 135.3(3)
N3 Sc1 N1 C14 76.4(3)
Sc2 Sc1 N1 C14 -105.4(3)
O1 Sc1 N2 C4 -61.8(3)
O2 Sc1 N2 C4 156.7(4)
N1 Sc1 N2 C4 47.8(3)
N3 Sc1 N2 C4 -172.3(3)
Sc2 Sc1 N2 C4 -63.0(3)
O1 Sc1 N2 C6 101.9(3)
O2 Sc1 N2 C6 -39.6(6)
N1 Sc1 N2 C6 -148.5(3)
N3 Sc1 N2 C6 -8.6(3)
Sc2 Sc1 N2 C6 100.8(3)
O1 Sc1 N3 C7 -109.8(3)
O2 Sc1 N3 C7 152.7(3)
N1 Sc1 N3 C7 43.1(3)
N2 Sc1 N3 C7 -18.8(2)
Sc2 Sc1 N3 C7 -135.0(2)
O1 Sc1 N3 C8 127.9(3)
O2 Sc1 N3 C8 30.4(3)
N1 Sc1 N3 C8 -79.2(3)
N2 Sc1 N3 C8 -141.1(3)
Sc2 Sc1 N3 C8 102.7(2)
O1 Sc1 N3 C11 5.4(3)
O2 Sc1 N3 C11 -92.1(2)
N1 Sc1 N3 C11 158.3(2)
N2 Sc1 N3 C11 96.4(2)
Sc2 Sc1 N3 C11 -19.8(2)
O1 Sc2 N4 C27 130.6(3)
N5 Sc2 N4 C27 23.7(3)
C52 Sc2 N4 C27 -101.3(3)
Sc1 Sc2 N4 C27 150.3(3)
O1 Sc2 N4 C39 -40.6(3)
N5 Sc2 N4 C39 -147.6(3)
C52 Sc2 N4 C39 87.5(3)
Sc1 Sc2 N4 C39 -20.9(3)
O1 Sc2 N5 C29 -144.2(3)
N4 Sc2 N5 C29 -29.7(3)
C52 Sc2 N5 C29 100.6(3)
Sc1 Sc2 N5 C29 -166.7(3)
O1 Sc2 N5 C31 47.3(3)
N4 Sc2 N5 C31 161.8(3)
C52 Sc2 N5 C31 -67.9(3)
Sc1 Sc2 N5 C31 24.9(3)
N5 Sc2 O1 Sc1 -124.0(2)
N4 Sc2 O1 Sc1 141.48(19)
C52 Sc2 O1 Sc1 2.2(2)
O2 Sc1 O1 Sc2 -7.8(2)
N1 Sc1 O1 Sc2 98.5(2)
N2 Sc1 O1 Sc2 -177.4(2)
N3 Sc1 O1 Sc2 -102.0(2)
O1 Sc1 O2 C51 0.5(4)
N1 Sc1 O2 C51 -112.0(4)
N2 Sc1 O2 C51 142.0(5)
N3 Sc1 O2 C51 112.4(4)
Sc2 Sc1 O2 C51 -2.7(4)
C14 N1 C2 C3 -157.2(4)
Sc1 N1 C2 C3 20.9(5)
C14 N1 C2 C1 20.0(5)
Sc1 N1 C2 C1 -162.0(3)
N1 C2 C3 C4 20.1(7)
C1 C2 C3 C4 -157.1(4)
C6 N2 C4 C3 167.6(4)
Sc1 N2 C4 C3 -28.8(5)
C6 N2 C4 C5 -8.4(6)
Sc1 N2 C4 C5 155.2(3)
C2 C3 C4 N2 -15.7(7)
C2 C3 C4 C5 160.5(4)
C4 N2 C6 C7 -162.0(4)
Sc1 N2 C6 C7 34.1(4)
C8 N3 C7 C6 164.4(3)
C11 N3 C7 C6 -65.8(4)
Sc1 N3 C7 C6 43.6(4)
N2 C6 C7 N3 -51.6(5)
C7 N3 C8 C10 63.3(5)
C11 N3 C8 C10 -63.8(5)
Sc1 N3 C8 C10 -177.8(3)
C7 N3 C8 C9 -61.8(4)
C11 N3 C8 C9 171.2(3)
Sc1 N3 C8 C9 57.1(4)
C7 N3 C11 C13 -169.4(4)
C8 N3 C11 C13 -41.2(5)
Sc1 N3 C11 C13 77.8(4)
C7 N3 C11 C12 -41.1(5)
C8 N3 C11 C12 87.2(5)
Sc1 N3 C11 C12 -153.9(3)
C2 N1 C14 C15 -98.8(5)
Sc1 N1 C14 C15 83.3(4)
C2 N1 C14 C19 81.6(5)
Sc1 N1 C14 C19 -96.4(4)
C19 C14 C15 C16 -5.0(6)
N1 C14 C15 C16 175.4(4)
C19 C14 C15 C23 176.6(4)
N1 C14 C15 C23 -3.0(6)
C14 C15 C16 C17 2.7(7)
C23 C15 C16 C17 -178.8(4)
C15 C16 C17 C18 -0.3(7)
C16 C17 C18 C19 0.2(7)
C17 C18 C19 C14 -2.4(7)
C17 C18 C19 C20 178.1(5)
C15 C14 C19 C18 4.8(6)
N1 C14 C19 C18 -175.5(4)
C15 C14 C19 C20 -175.7(4)
N1 C14 C19 C20 3.9(6)
C18 C19 C20 C22 -43.1(6)
C14 C19 C20 C22 137.4(5)
C18 C19 C20 C21 80.6(5)
C14 C19 C20 C21 -98.8(5)
C16 C15 C23 C24 -77.3(5)
C14 C15 C23 C24 101.1(5)
C16 C15 C23 C25 45.8(5)
C14 C15 C23 C25 -135.8(4)
C39 N4 C27 C28 162.1(4)
Sc2 N4 C27 C28 -9.0(6)
C39 N4 C27 C26 -15.6(5)
Sc2 N4 C27 C26 173.3(3)
N4 C27 C28 C29 -13.3(7)
C26 C27 C28 C29 164.4(4)
C31 N5 C29 C28 -172.0(4)
Sc2 N5 C29 C28 20.6(6)
C31 N5 C29 C30 6.7(6)
Sc2 N5 C29 C30 -160.7(3)
C27 C28 C29 N5 7.2(7)
C27 C28 C29 C30 -171.6(4)
C29 N5 C31 C32 95.3(5)
Sc2 N5 C31 C32 -95.8(4)
C36 N6 C32 C31 -107.3(5)
C33 N6 C32 C31 113.8(4)
N5 C31 C32 N6 -76.1(5)
C32 N6 C33 C35 68.0(5)
C36 N6 C33 C35 -70.1(5)
C32 N6 C33 C34 -163.2(4)
C36 N6 C33 C34 58.8(5)
C32 N6 C36 C38 -61.6(6)
C33 N6 C36 C38 75.8(5)
C32 N6 C36 C37 63.7(5)
C33 N6 C36 C37 -158.9(4)
C27 N4 C39 C44 -89.5(5)
Sc2 N4 C39 C44 82.1(4)
C27 N4 C39 C40 92.4(5)
Sc2 N4 C39 C40 -96.0(4)
C44 C39 C40 C41 1.5(6)
N4 C39 C40 C41 179.5(4)
C44 C39 C40 C48 -178.2(4)
N4 C39 C40 C48 -0.1(6)
C39 C40 C41 C42 -1.6(6)
C48 C40 C41 C42 178.1(4)
C40 C41 C42 C43 0.4(7)
C41 C42 C43 C44 1.0(7)
C42 C43 C44 C39 -1.0(6)
C42 C43 C44 C45 177.4(4)
C40 C39 C44 C43 -0.2(6)
N4 C39 C44 C43 -178.3(4)
C40 C39 C44 C45 -178.6(4)
N4 C39 C44 C45 3.2(6)
C43 C44 C45 C46 -70.6(5)
C39 C44 C45 C46 107.8(5)
C43 C44 C45 C47 54.1(5)
C39 C44 C45 C47 -127.5(4)
C41 C40 C48 C50 -65.6(5)
C39 C40 C48 C50 114.0(5)
C41 C40 C48 C49 56.6(5)
C39 C40 C48 C49 -123.7(4)
C61 P2 C52 C51 -178.2(3)
Mo1 P2 C52 C51 3.4(3)
C61 P2 C52 Sc2 15.5(3)
Mo1 P2 C52 Sc2 -162.91(15)
O1 Sc2 C52 C51 13.8(3)
N5 Sc2 C52 C51 131.2(3)
N4 Sc2 C52 C51 -118.9(3)
Sc1 Sc2 C52 C51 14.7(3)
O1 Sc2 C52 P2 179.2(2)
N5 Sc2 C52 P2 -63.5(3)
N4 Sc2 C52 P2 46.4(3)
Sc1 Sc2 C52 P2 -179.9(3)
Sc1 O2 C51 C52 15.4(6)
Sc1 O2 C51 P1 -162.7(2)
P2 C52 C51 O2 171.7(3)
Sc2 C52 C51 O2 -21.5(5)
P2 C52 C51 P1 -10.1(4)
Sc2 C52 C51 P1 156.6(2)
C53 P1 C51 O2 5.1(4)
Mo1 P1 C51 O2 -169.2(3)
C53 P1 C51 C52 -172.9(3)
Mo1 P1 C51 C52 12.7(3)
C71 Mo1 C69 O3 159(8)
C72 Mo1 C69 O3 70(8)
C70 Mo1 C69 O3 -114(8)
P2 Mo1 C69 O3 -12(9)
P1 Mo1 C69 O3 -21(8)
C71 Mo1 C70 O4 57(11)
C69 Mo1 C70 O4 -42(11)
C72 Mo1 C70 O4 -11(12)
P2 Mo1 C70 O4 151(11)
P1 Mo1 C70 O4 -136(11)
C69 Mo1 C71 O5 123(12)
C72 Mo1 C71 O5 -153(12)
C70 Mo1 C71 O5 34(12)
P2 Mo1 C71 O5 -60(12)
P1 Mo1 C71 O5 -56(12)
C71 Mo1 C72 O6 -78(14)
C69 Mo1 C72 O6 21(14)
C70 Mo1 C72 O6 -10(15)
P2 Mo1 C72 O6 -173(14)
P1 Mo1 C72 O6 114(14)
C52 P2 C61 C62 69.5(4)
Mo1 P2 C61 C62 -112.2(3)
C52 P2 C61 C66 -115.3(3)
Mo1 P2 C61 C66 62.9(4)
C62 C61 C66 C65 -4.6(6)
P2 C61 C66 C65 -179.9(3)
C62 C61 C66 C67 172.2(4)
P2 C61 C66 C67 -3.0(6)
C61 C66 C65 C64 2.9(7)
C67 C66 C65 C64 -174.1(4)
C66 C65 C64 C63 0.6(7)
C65 C64 C63 C62 -2.3(7)
C64 C63 C62 C61 0.5(6)
C64 C63 C62 C68 177.0(4)
C66 C61 C62 C63 3.0(6)
P2 C61 C62 C63 178.1(3)
C66 C61 C62 C68 -173.4(4)
P2 C61 C62 C68 1.7(6)
C51 P1 C53 C58 -73.5(4)
Mo1 P1 C53 C58 99.7(4)
C51 P1 C53 C54 110.4(4)
Mo1 P1 C53 C54 -76.4(4)
C54 C53 C58 C57 -0.2(6)
P1 C53 C58 C57 -176.2(3)
C54 C53 C58 C59 -178.7(4)
P1 C53 C58 C59 5.3(6)
C53 C58 C57 C56 -0.2(7)
C59 C58 C57 C56 178.4(5)
C58 C57 C56 C55 0.1(8)
C57 C56 C55 C54 0.4(8)
C56 C55 C54 C53 -0.8(7)
C56 C55 C54 C60 178.1(5)
C58 C53 C54 C55 0.7(7)
P1 C53 C54 C55 176.9(4)
C58 C53 C54 C60 -178.2(5)
P1 C53 C54 C60 -1.9(6)

loop_
_platon_squeeze_void_nr
_platon_squeeze_void_average_x
_platon_squeeze_void_average_y
_platon_squeeze_void_average_z
_platon_squeeze_void_volume
_platon_squeeze_void_count_electrons
_platon_squeeze_void_content
1 -0.009 0.500 0.000 1081 246 ' '
2 0.001 1.000 0.500 1081 246 ' '
3 0.250 0.392 0.333 7 0 ' '
4 0.250 0.108 0.833 7 0 ' '
5 0.750 0.892 0.167 7 0 ' '
6 0.750 0.608 0.667 7 0 ' '
